data_4115139
loop_
_publ_author_name
'Piet-Jan Sinnema'
'Pamela J. Shapiro'
'David Min Jin Foo'
'Brendan Twamley'

_publ_section_title
;
 Zwitterionic Ring-Borylatedansa-Chromocene Complexes
;
_journal_name_full 'Journal of the American Chemical Society'
_journal_page_first 10996
_journal_page_last 10997
_journal_paper_doi 10.1021/ja026633q
_journal_volume 124
_journal_year 2002
_chemical_formula_sum 'C35 H21 B Cr F15 O'
_chemical_formula_weight 805.33
_chemical_name_common '[Me4C2Cp2CrCO][HB(C6F5)3]'
_chemical_name_systematic
; 
 ? 
;
_space_group_IT_number 2
_symmetry_cell_setting triclinic
_symmetry_space_group_name_Hall '-P 1'
_symmetry_space_group_name_H-M 'P -1'
_atom_sites_solution_hydrogens geom
_atom_sites_solution_primary direct
_atom_sites_solution_secondary difmap
_audit_creation_method SHELXL-97
_cell_angle_alpha 112.010(10)
_cell_angle_beta 90.94(2)
_cell_angle_gamma 105.35(2)
_cell_formula_units_Z 2
_cell_length_a 10.0591(8)
_cell_length_b 11.8948(9)
_cell_length_c 14.9672(12)
_cell_measurement_reflns_used 958
_cell_measurement_temperature 203(2)
_cell_measurement_theta_max 27.63
_cell_measurement_theta_min 2.42
_cell_volume 1587.6(3)
_computing_cell_refinement 'Bruker SMART'
_computing_data_collection 'Bruker SMART'
_computing_data_reduction 'Bruker SAINTPlus v. 6.02'
_computing_molecular_graphics 'XP, Bruker SHELXTL v. 5.10'
_computing_publication_material 'XCIF, Bruker SHELXTL v. 5.10'
_computing_structure_refinement 'XL, Bruker SHELXTL v. 5.10'
_computing_structure_solution 'XS, Bruker SHELXTL v. 5.10'
_diffrn_ambient_temperature 203(2)
_diffrn_detector_area_resol_mean 8.3
_diffrn_measured_fraction_theta_full 0.930
_diffrn_measured_fraction_theta_max 0.930
_diffrn_measurement_device_type 'Siemens SMART 1K'
_diffrn_measurement_method \w
_diffrn_radiation_monochromator graphite
_diffrn_radiation_source 'normal-focus sealed tube'
_diffrn_radiation_type MoK\a
_diffrn_radiation_wavelength 0.71073
_diffrn_reflns_av_R_equivalents 0.0265
_diffrn_reflns_av_sigmaI/netI 0.0325
_diffrn_reflns_limit_h_max 14
_diffrn_reflns_limit_h_min -13
_diffrn_reflns_limit_k_max 16
_diffrn_reflns_limit_k_min -16
_diffrn_reflns_limit_l_max 21
_diffrn_reflns_limit_l_min -20
_diffrn_reflns_number 20009
_diffrn_reflns_theta_full 30.06
_diffrn_reflns_theta_max 30.06
_diffrn_reflns_theta_min 1.92
_diffrn_standards_decay_% <0.01
_diffrn_standards_number 0
_exptl_absorpt_coefficient_mu 0.480
_exptl_absorpt_correction_T_max 0.9581
_exptl_absorpt_correction_T_min 0.8814
_exptl_absorpt_correction_type empirical
_exptl_absorpt_process_details 'SADABS (Sheldrick, 1999)'
_exptl_crystal_colour red
_exptl_crystal_density_diffrn 1.685
_exptl_crystal_description block
_exptl_crystal_F_000 805.5
_exptl_crystal_size_max 0.27
_exptl_crystal_size_mid 0.26
_exptl_crystal_size_min 0.09
_refine_diff_density_max 0.410
_refine_diff_density_min -0.454
_refine_diff_density_rms 0.054
_refine_ls_extinction_method none
_refine_ls_goodness_of_fit_ref 1.042
_refine_ls_hydrogen_treatment constr
_refine_ls_matrix_type full
_refine_ls_number_parameters 619
_refine_ls_number_reflns 8662
_refine_ls_number_restraints 459
_refine_ls_restrained_S_all 1.095
_refine_ls_R_factor_all 0.0642
_refine_ls_R_factor_gt 0.0467
_refine_ls_shift/su_max 0.001
_refine_ls_shift/su_mean 0.000
_refine_ls_structure_factor_coef Fsqd
_refine_ls_weighting_details 'calc w=1/[\s^2^(Fo^2^)+(0.0570P)^2^+0.7307P] where P=(Fo^2^+2Fc^2^)/3'
_refine_ls_weighting_scheme calc
_refine_ls_wR_factor_gt 0.1169
_refine_ls_wR_factor_ref 0.1258
_reflns_number_gt 6620
_reflns_number_total 8662
_reflns_threshold_expression >2sigma(I)
_cod_data_source_file ja026633q_s2.cif
_cod_data_source_block bt325
_cod_original_cell_volume 1587.6(2)
_cod_database_code 4115139

loop_
_symmetry_equiv_pos_as_xyz
'x, y, z'
'-x, -y, -z'

loop_
_atom_site_label
_atom_site_type_symbol
_atom_site_fract_x
_atom_site_fract_y
_atom_site_fract_z
_atom_site_U_iso_or_equiv
_atom_site_adp_type
_atom_site_occupancy
_atom_site_symmetry_multiplicity
_atom_site_calc_flag
_atom_site_refinement_flags
_atom_site_disorder_assembly
_atom_site_disorder_group
Cr1 Cr 0.77695(3) 0.17110(3) 0.18955(2) 0.03159(10) Uani 1 1 d . . .
C1 C 0.8044(2) 0.1466(2) 0.32528(16) 0.0413(5) Uani 1 1 d . . .
H1 H 0.8215 0.0745 0.3293 0.050 Uiso 1 1 calc R . .
C2 C 0.6729(3) 0.1625(2) 0.31399(18) 0.0475(5) Uani 1 1 d . . .
H2 H 0.5871 0.1032 0.3087 0.057 Uiso 1 1 calc R . .
C3 C 0.6927(3) 0.2859(2) 0.31184(19) 0.0497(6) Uani 1 1 d . . .
H3 H 0.6221 0.3214 0.3047 0.060 Uiso 1 1 calc R . .
C4 C 0.8362(2) 0.3435(2) 0.32229(16) 0.0410(5) Uani 1 1 d . . .
H4 H 0.8782 0.4251 0.3241 0.049 Uiso 1 1 calc R . .
C5 C 0.9086(2) 0.25794(19) 0.32970(14) 0.0348(4) Uani 1 1 d . . .
C6 C 1.0650(2) 0.27646(19) 0.33492(15) 0.0365(4) Uani 1 1 d . . .
C7 C 1.1117(2) 0.28100(19) 0.23503(15) 0.0358(4) Uani 1 1 d . . .
C8 C 0.9889(2) 0.19973(19) 0.15527(14) 0.0345(4) Uani 1 1 d . . .
C9 C 0.9200(2) 0.0662(2) 0.12560(15) 0.0380(4) Uani 1 1 d . . .
H9 H 0.9466 0.0118 0.1497 0.046 Uiso 1 1 calc R . .
C10 C 0.8065(2) 0.0306(2) 0.05483(16) 0.0432(5) Uani 1 1 d . . .
H10 H 0.7435 -0.0509 0.0241 0.052 Uiso 1 1 calc R . .
C11 C 0.8040(3) 0.1409(2) 0.03804(17) 0.0470(5) Uani 1 1 d . . .
H11 H 0.7387 0.1448 -0.0055 0.056 Uiso 1 1 calc R . .
C12 C 0.9164(2) 0.2424(2) 0.09812(17) 0.0441(5) Uani 1 1 d . . .
H12 H 0.9399 0.3254 0.1002 0.053 Uiso 1 1 calc R . .
C13 C 1.1542(3) 0.4167(2) 0.23840(18) 0.0468(5) Uani 1 1 d . . .
H13A H 1.1726 0.4144 0.1744 0.070 Uiso 1 1 calc R . .
H13B H 1.2373 0.4669 0.2846 0.070 Uiso 1 1 calc R . .
H13C H 1.0795 0.4544 0.2584 0.070 Uiso 1 1 calc R . .
C14 C 1.2368(2) 0.2288(3) 0.20639(19) 0.0520(6) Uani 1 1 d . . .
H14A H 1.2112 0.1402 0.1969 0.078 Uiso 1 1 calc R . .
H14B H 1.3144 0.2766 0.2577 0.078 Uiso 1 1 calc R . .
H14C H 1.2633 0.2368 0.1466 0.078 Uiso 1 1 calc R . .
C15 C 1.1391(3) 0.4001(2) 0.42345(17) 0.0514(6) Uani 1 1 d . . .
H15A H 1.1119 0.4702 0.4186 0.077 Uiso 1 1 calc R . .
H15B H 1.2390 0.4169 0.4243 0.077 Uiso 1 1 calc R . .
H15C H 1.1129 0.3905 0.4829 0.077 Uiso 1 1 calc R . .
C16 C 1.0960(3) 0.1672(2) 0.35443(19) 0.0497(6) Uani 1 1 d . . .
H16A H 1.0604 0.1648 0.4138 0.075 Uiso 1 1 calc R . .
H16B H 1.1956 0.1805 0.3613 0.075 Uiso 1 1 calc R . .
H16C H 1.0513 0.0875 0.3005 0.075 Uiso 1 1 calc R . .
C17 C 0.5914(3) 0.1204(2) 0.13340(18) 0.0473(5) Uani 1 1 d . . .
O17 O 0.47721(19) 0.0904(2) 0.10052(16) 0.0684(6) Uani 1 1 d . . .
B1 B 0.8642(3) 0.7792(2) 0.2538(2) 0.0335(5) Uani 0.8737(16) 1 d PD A 1
H1A H 0.8668 0.8656 0.2600 0.040 Uiso 0.8737(16) 1 calc PR A 1
C18 C 1.0260(2) 0.7828(2) 0.27437(16) 0.0316(5) Uani 0.8737(16) 1 d PD A 1
C19 C 1.0817(3) 0.7453(2) 0.34042(18) 0.0378(6) Uani 0.8737(16) 1 d PD A 1
C20 C 1.2219(6) 0.7592(3) 0.3573(2) 0.0411(17) Uani 0.8737(16) 1 d PD A 1
C21 C 1.3148(3) 0.8116(5) 0.3076(2) 0.0425(10) Uani 0.8737(16) 1 d PD A 1
C22 C 1.2668(4) 0.8499(3) 0.2417(3) 0.0409(10) Uani 0.8737(16) 1 d PD A 1
C23 C 1.1255(3) 0.8349(3) 0.2264(2) 0.0331(5) Uani 0.8737(16) 1 d PD A 1
F19 F 0.9976(2) 0.6875(2) 0.39037(15) 0.0550(5) Uani 0.8737(16) 1 d PD A 1
F20 F 1.2737(5) 0.7253(4) 0.4238(3) 0.0787(13) Uani 0.8737(16) 1 d PD A 1
F21 F 1.45134(17) 0.8264(2) 0.32445(15) 0.0614(5) Uani 0.8737(16) 1 d PD A 1
F22 F 1.3553(2) 0.9026(2) 0.19192(15) 0.0572(5) Uani 0.8737(16) 1 d PD A 1
F23 F 1.08476(18) 0.87469(18) 0.15918(12) 0.0426(4) Uani 0.8737(16) 1 d PD A 1
C18B C 1.0205(14) 0.7269(11) 0.2553(8) 0.030(4) Uiso 0.1263(16) 1 d PD A 2
C19B C 1.0969(15) 0.7163(10) 0.3246(8) 0.025(4) Uiso 0.1263(16) 1 d PD A 2
C20B C 1.2387(17) 0.7642(11) 0.3555(10) 0.051(16) Uiso 0.1263(16) 1 d PD A 2
C21B C 1.3092(16) 0.8330(16) 0.3061(13) 0.048(12) Uiso 0.1263(16) 1 d PD A 2
C22B C 1.2424(16) 0.8508(15) 0.2334(12) 0.025(6) Uiso 0.1263(16) 1 d PD A 2
C23B C 1.0983(15) 0.7958(13) 0.2085(10) 0.029(5) Uiso 0.1263(16) 1 d PD A 2
F19B F 1.0330(14) 0.6534(11) 0.3787(9) 0.047(4) Uiso 0.1263(16) 1 d PD A 2
F20B F 1.2609(17) 0.7184(12) 0.4247(10) 0.019(3) Uiso 0.1263(16) 1 d PD A 2
F21B F 1.4497(12) 0.8897(12) 0.3257(9) 0.053(3) Uiso 0.1263(16) 1 d PD A 2
F22B F 1.3125(16) 0.9216(13) 0.1842(11) 0.055(4) Uiso 0.1263(16) 1 d PD A 2
F23B F 1.0391(13) 0.8154(12) 0.1348(8) 0.046(3) Uiso 0.1263(16) 1 d PD A 2
C24 C 0.7942(3) 0.6840(3) 0.1419(2) 0.0399(6) Uani 0.8737(16) 1 d PD A 1
C25 C 0.8240(3) 0.5719(3) 0.0883(2) 0.0503(7) Uani 0.8737(16) 1 d PD A 1
C26 C 0.7604(4) 0.4909(4) -0.0048(2) 0.0731(12) Uani 0.8737(16) 1 d PDU A 1
C27 C 0.6622(7) 0.5209(6) -0.0498(3) 0.083(2) Uani 0.8737(16) 1 d PDU A 1
C28 C 0.6314(4) 0.6302(5) -0.0015(3) 0.0782(15) Uani 0.8737(16) 1 d PDU A 1
C29 C 0.6957(5) 0.7098(4) 0.0941(4) 0.0555(11) Uani 0.8737(16) 1 d PD A 1
F25 F 0.9165(2) 0.53370(16) 0.12739(14) 0.0640(5) Uani 0.8737(16) 1 d PD A 1
F26 F 0.7921(3) 0.3805(2) -0.05059(17) 0.1108(10) Uani 0.8737(16) 1 d PDU A 1
F27 F 0.5986(3) 0.4422(4) -0.13922(16) 0.1295(16) Uani 0.8737(16) 1 d PDU A 1
F28 F 0.5361(2) 0.6633(3) -0.0431(2) 0.1200(13) Uani 0.8737(16) 1 d PDU A 1
F29 F 0.6556(2) 0.8151(2) 0.13817(19) 0.0784(7) Uani 0.8737(16) 1 d PD A 1
B1B B 0.8560(17) 0.6424(16) 0.2247(11) 0.031(3) Uiso 0.1263(16) 1 d PD A 2
H1B H 0.8543 0.5550 0.2149 0.038 Uiso 0.1263(16) 1 calc PR A 2
C24B C 0.7789(17) 0.6312(13) 0.1232(10) 0.023(4) Uiso 0.1263(16) 1 d PD A 2
C25B C 0.7552(18) 0.5243(14) 0.0385(10) 0.035(4) Uiso 0.1263(16) 1 d PD A 2
C26B C 0.678(3) 0.504(2) -0.0452(13) 0.025(4) Uiso 0.1263(16) 1 d PD A 2
C27B C 0.6100(19) 0.5906(14) -0.0437(10) 0.034(4) Uiso 0.1263(16) 1 d PD A 2
C28B C 0.6244(16) 0.6979(12) 0.0364(10) 0.027(3) Uiso 0.1263(16) 1 d PD A 2
C29B C 0.716(4) 0.719(2) 0.1175(14) 0.049(9) Uiso 0.1263(16) 1 d PD A 2
F25B F 0.8145(14) 0.4325(12) 0.0315(10) 0.067(4) Uiso 0.1263(16) 1 d PD A 2
F26B F 0.6488(18) 0.4073(14) -0.1302(11) 0.060(4) Uiso 0.1263(16) 1 d PD A 2
F27B F 0.5238(13) 0.5737(13) -0.1232(9) 0.062(3) Uiso 0.1263(16) 1 d PD A 2
F28B F 0.5599(12) 0.7851(10) 0.0385(9) 0.054(3) Uiso 0.1263(16) 1 d PD A 2
F29B F 0.7278(11) 0.8297(9) 0.1961(7) 0.045(3) Uiso 0.1263(16) 1 d PD A 2
C30 C 0.7634(2) 0.7486(3) 0.33152(18) 0.0320(5) Uani 0.8737(16) 1 d PD A 1
C31 C 0.6819(4) 0.6286(3) 0.32055(19) 0.0348(6) Uani 0.8737(16) 1 d PD A 1
C32 C 0.5893(3) 0.6046(3) 0.3825(3) 0.0360(6) Uani 0.8737(16) 1 d PD A 1
C33 C 0.5753(3) 0.7036(3) 0.46245(19) 0.0367(6) Uani 0.8737(16) 1 d PD A 1
C34 C 0.6528(3) 0.8248(3) 0.47855(18) 0.0413(6) Uani 0.8737(16) 1 d PD A 1
C35 C 0.7454(3) 0.8447(2) 0.41415(19) 0.0374(5) Uani 0.8737(16) 1 d PD A 1
F31 F 0.6926(2) 0.52461(14) 0.24564(12) 0.0568(5) Uani 0.8737(16) 1 d PD A 1
F32 F 0.51134(19) 0.48693(15) 0.36769(14) 0.0555(4) Uani 0.8737(16) 1 d PD A 1
F33 F 0.4884(2) 0.68447(19) 0.52610(13) 0.0582(5) Uani 0.8737(16) 1 d PD A 1
F34 F 0.6411(3) 0.92332(17) 0.55709(13) 0.0726(6) Uani 0.8737(16) 1 d PD A 1
F35 F 0.8203(2) 0.96607(14) 0.43579(12) 0.0607(5) Uani 0.8737(16) 1 d PD A 1
C30B C 0.7608(15) 0.6870(14) 0.3136(10) 0.029(3) Uiso 0.1263(16) 1 d PD A 2
C31B C 0.650(2) 0.6006(14) 0.3280(14) 0.040(7) Uiso 0.1263(16) 1 d PD A 2
C32B C 0.575(2) 0.6310(14) 0.4041(14) 0.027(5) Uiso 0.1263(16) 1 d PD A 2
C33B C 0.6083(16) 0.7521(15) 0.4715(11) 0.026(4) Uiso 0.1263(16) 1 d PD A 2
C34B C 0.7146(16) 0.8414(12) 0.4608(11) 0.029(4) Uiso 0.1263(16) 1 d PD A 2
C35B C 0.7907(16) 0.8073(13) 0.3824(12) 0.033(4) Uiso 0.1263(16) 1 d PD A 2
F31B F 0.6129(13) 0.4798(10) 0.2595(8) 0.050(3) Uiso 0.1263(16) 1 d PD A 2
F32B F 0.4677(15) 0.5381(14) 0.4095(12) 0.077(4) Uiso 0.1263(16) 1 d PD A 2
F33B F 0.5382(17) 0.7788(16) 0.5489(10) 0.081(4) Uiso 0.1263(16) 1 d PD A 2
F34B F 0.7469(15) 0.9629(11) 0.5272(10) 0.071(4) Uiso 0.1263(16) 1 d PD A 2
F35B F 0.8980(10) 0.9044(9) 0.3798(8) 0.047(3) Uiso 0.1263(16) 1 d PD A 2

loop_
_atom_site_aniso_label
_atom_site_aniso_U_11
_atom_site_aniso_U_22
_atom_site_aniso_U_33
_atom_site_aniso_U_23
_atom_site_aniso_U_13
_atom_site_aniso_U_12
Cr1 0.03205(17) 0.03349(17) 0.03296(17) 0.01582(13) 0.00849(12) 0.01121(12)
C1 0.0496(13) 0.0407(11) 0.0346(10) 0.0199(9) 0.0097(9) 0.0070(9)
C2 0.0433(12) 0.0527(13) 0.0442(12) 0.0208(11) 0.0189(10) 0.0073(10)
C3 0.0478(13) 0.0483(13) 0.0545(14) 0.0149(11) 0.0228(11) 0.0229(11)
C4 0.0473(12) 0.0323(10) 0.0409(11) 0.0097(9) 0.0160(10) 0.0138(9)
C5 0.0437(11) 0.0337(9) 0.0252(9) 0.0114(8) 0.0099(8) 0.0084(8)
C6 0.0408(11) 0.0338(10) 0.0311(10) 0.0117(8) 0.0032(8) 0.0065(8)
C7 0.0340(10) 0.0374(10) 0.0323(10) 0.0109(8) 0.0076(8) 0.0083(8)
C8 0.0338(10) 0.0406(10) 0.0293(9) 0.0130(8) 0.0116(8) 0.0118(8)
C9 0.0384(11) 0.0379(10) 0.0337(10) 0.0071(8) 0.0048(8) 0.0153(9)
C10 0.0415(12) 0.0462(12) 0.0328(11) 0.0073(9) 0.0037(9) 0.0106(9)
C11 0.0439(12) 0.0660(15) 0.0351(11) 0.0270(11) 0.0042(9) 0.0124(11)
C12 0.0436(12) 0.0549(13) 0.0412(12) 0.0306(11) 0.0093(9) 0.0090(10)
C13 0.0478(13) 0.0422(12) 0.0467(13) 0.0211(10) 0.0129(10) 0.0015(10)
C14 0.0344(11) 0.0593(15) 0.0515(14) 0.0103(12) 0.0087(10) 0.0129(10)
C15 0.0565(15) 0.0466(13) 0.0326(11) 0.0073(10) 0.0022(10) -0.0022(11)
C16 0.0499(14) 0.0502(13) 0.0500(14) 0.0241(11) -0.0068(11) 0.0105(11)
C17 0.0417(13) 0.0552(14) 0.0473(13) 0.0200(11) 0.0087(10) 0.0178(11)
O17 0.0377(10) 0.0945(15) 0.0706(13) 0.0298(12) 0.0027(9) 0.0198(10)
B1 0.0358(13) 0.0329(12) 0.0387(13) 0.0194(11) 0.0098(10) 0.0130(10)
C18 0.0368(12) 0.0249(11) 0.0330(11) 0.0107(9) 0.0061(9) 0.0096(9)
C19 0.0418(15) 0.0349(13) 0.0403(14) 0.0186(11) 0.0104(12) 0.0111(12)
C20 0.0447(19) 0.041(2) 0.042(2) 0.0174(14) -0.0015(11) 0.0186(12)
C21 0.0319(17) 0.0452(15) 0.043(2) 0.0099(13) 0.0005(10) 0.0113(13)
C22 0.0355(15) 0.0404(17) 0.0455(19) 0.0172(12) 0.0110(13) 0.0084(12)
C23 0.0384(14) 0.0291(14) 0.0336(12) 0.0134(11) 0.0061(11) 0.0111(12)
F19 0.0502(11) 0.0729(13) 0.0668(12) 0.0534(11) 0.0171(9) 0.0193(10)
F20 0.075(2) 0.115(2) 0.0740(16) 0.0562(15) 0.0009(12) 0.0450(17)
F21 0.0349(9) 0.0808(14) 0.0730(12) 0.0361(11) -0.0001(8) 0.0158(9)
F22 0.0380(10) 0.0777(13) 0.0692(13) 0.0456(11) 0.0189(9) 0.0131(9)
F23 0.0442(9) 0.0530(10) 0.0447(9) 0.0312(8) 0.0133(7) 0.0187(8)
C24 0.0375(14) 0.0449(17) 0.0390(14) 0.0233(13) 0.0084(10) 0.0046(12)
C25 0.0460(15) 0.0525(16) 0.0385(14) 0.0111(12) 0.0121(12) 0.0017(13)
C26 0.062(2) 0.080(2) 0.0373(17) 0.0036(17) 0.0173(16) -0.0151(18)
C27 0.068(4) 0.108(4) 0.0372(18) 0.029(2) 0.0004(17) -0.034(3)
C28 0.0500(19) 0.117(4) 0.065(3) 0.068(3) -0.0142(19) -0.025(2)
C29 0.041(2) 0.068(2) 0.070(2) 0.0515(19) 0.0025(19) 0.0001(15)
F25 0.0600(11) 0.0474(9) 0.0685(12) 0.0005(8) 0.0103(9) 0.0227(8)
F26 0.1003(18) 0.0906(16) 0.0653(14) -0.0280(12) 0.0329(13) -0.0092(14)
F27 0.090(2) 0.183(3) 0.0371(11) 0.0290(16) -0.0080(12) -0.064(2)
F28 0.0676(14) 0.180(3) 0.127(2) 0.123(2) -0.0374(14) -0.0299(16)
F29 0.0478(10) 0.0845(14) 0.1301(19) 0.0761(14) -0.0033(12) 0.0142(10)
C30 0.0326(11) 0.0328(13) 0.0342(12) 0.0161(11) 0.0045(9) 0.0110(9)
C31 0.0401(16) 0.0328(12) 0.0358(14) 0.0156(11) 0.0117(11) 0.0142(12)
C32 0.0365(15) 0.0364(13) 0.0390(17) 0.0188(13) 0.0093(12) 0.0107(12)
C33 0.0386(14) 0.0444(16) 0.0374(14) 0.0234(13) 0.0116(11) 0.0174(13)
C34 0.0566(18) 0.0414(15) 0.0296(12) 0.0134(10) 0.0091(12) 0.0207(13)
C35 0.0461(14) 0.0339(12) 0.0324(12) 0.0150(10) 0.0019(11) 0.0095(10)
F31 0.0869(13) 0.0326(7) 0.0528(10) 0.0165(7) 0.0357(9) 0.0195(8)
F32 0.0588(10) 0.0413(8) 0.0652(11) 0.0268(8) 0.0202(9) 0.0037(8)
F33 0.0664(11) 0.0790(13) 0.0551(10) 0.0417(10) 0.0365(9) 0.0386(10)
F34 0.1263(19) 0.0538(10) 0.0400(9) 0.0109(8) 0.0307(10) 0.0402(11)
F35 0.0931(14) 0.0318(7) 0.0432(9) 0.0107(7) 0.0058(9) 0.0019(8)

loop_
_atom_type_symbol
_atom_type_description
_atom_type_scat_dispersion_real
_atom_type_scat_dispersion_imag
_atom_type_scat_source
C C 0.0033 0.0016 'International Tables Vol C Tables 4.2.6.8 and 6.1.1.4'
H H 0.0000 0.0000 'International Tables Vol C Tables 4.2.6.8 and 6.1.1.4'
B B 0.0013 0.0007 'International Tables Vol C Tables 4.2.6.8 and 6.1.1.4'
O O 0.0106 0.0060 'International Tables Vol C Tables 4.2.6.8 and 6.1.1.4'
F F 0.0171 0.0103 'International Tables Vol C Tables 4.2.6.8 and 6.1.1.4'
Cr Cr 0.3209 0.6236 'International Tables Vol C Tables 4.2.6.8 and 6.1.1.4'

loop_
_geom_angle_atom_site_label_1
_geom_angle_atom_site_label_2
_geom_angle_atom_site_label_3
_geom_angle
C17 Cr1 C9 121.83(10)
C17 Cr1 C10 85.35(10)
C9 Cr1 C10 37.92(8)
C17 Cr1 C8 142.69(9)
C9 Cr1 C8 38.95(8)
C10 Cr1 C8 64.53(9)
C17 Cr1 C3 80.87(11)
C9 Cr1 C3 153.35(10)
C10 Cr1 C3 165.60(9)
C8 Cr1 C3 129.78(9)
C17 Cr1 C2 80.65(10)
C9 Cr1 C2 125.09(9)
C10 Cr1 C2 134.50(10)
C8 Cr1 C2 136.14(9)
C3 Cr1 C2 38.73(10)
C17 Cr1 C1 114.72(10)
C9 Cr1 C1 92.19(9)
C10 Cr1 C1 119.52(9)
C8 Cr1 C1 99.71(9)
C3 Cr1 C1 63.68(10)
C2 Cr1 C1 37.52(9)
C17 Cr1 C4 115.21(10)
C9 Cr1 C4 122.95(9)
C10 Cr1 C4 156.70(9)
C8 Cr1 C4 92.23(8)
C3 Cr1 C4 37.55(9)
C2 Cr1 C4 63.60(9)
C1 Cr1 C4 63.50(9)
C17 Cr1 C5 142.40(9)
C9 Cr1 C5 90.30(8)
C10 Cr1 C5 128.17(8)
C8 Cr1 C5 74.54(8)
C3 Cr1 C5 63.93(9)
C2 Cr1 C5 63.87(9)
C1 Cr1 C5 38.32(8)
C4 Cr1 C5 38.27(8)
C17 Cr1 C11 78.96(10)
C9 Cr1 C11 63.54(9)
C10 Cr1 C11 38.33(9)
C8 Cr1 C11 63.78(9)
C3 Cr1 C11 140.62(10)
C2 Cr1 C11 158.95(10)
C1 Cr1 C11 155.56(10)
C4 Cr1 C11 131.08(9)
C5 Cr1 C11 137.17(9)
C17 Cr1 C12 109.78(10)
C9 Cr1 C12 63.40(9)
C10 Cr1 C12 63.31(9)
C8 Cr1 C12 37.94(8)
C3 Cr1 C12 125.66(10)
C2 Cr1 C12 161.35(9)
C1 Cr1 C12 135.51(9)
C4 Cr1 C12 97.75(9)
C5 Cr1 C12 101.66(8)
C11 Cr1 C12 37.26(9)
C2 C1 C5 108.9(2)
C2 C1 Cr1 70.95(13)
C5 C1 Cr1 71.05(12)
C2 C1 H1 125.5
C5 C1 H1 125.5
Cr1 C1 H1 124.1
C1 C2 C3 107.9(2)
C1 C2 Cr1 71.53(12)
C3 C2 Cr1 70.63(13)
C1 C2 H2 126.1
C3 C2 H2 126.1
Cr1 C2 H2 123.4
C4 C3 C2 107.7(2)
C4 C3 Cr1 71.63(13)
C2 C3 Cr1 70.64(13)
C4 C3 H3 126.2
C2 C3 H3 126.2
Cr1 C3 H3 123.2
C3 C4 C5 109.0(2)
C3 C4 Cr1 70.82(13)
C5 C4 Cr1 70.97(12)
C3 C4 H4 125.5
C5 C4 H4 125.5
Cr1 C4 H4 124.3
C4 C5 C1 106.5(2)
C4 C5 C6 127.38(18)
C1 C5 C6 126.00(19)
C4 C5 Cr1 70.76(13)
C1 C5 Cr1 70.63(12)
C6 C5 Cr1 120.78(13)
C5 C6 C16 108.76(18)
C5 C6 C15 108.65(18)
C16 C6 C15 106.65(19)
C5 C6 C7 107.84(16)
C16 C6 C7 112.41(18)
C15 C6 C7 112.43(17)
C8 C7 C13 108.90(18)
C8 C7 C14 108.25(17)
C13 C7 C14 106.64(19)
C8 C7 C6 108.03(16)
C13 C7 C6 112.09(17)
C14 C7 C6 112.81(19)
C12 C8 C9 106.24(19)
C12 C8 C7 126.58(19)
C9 C8 C7 127.13(19)
C12 C8 Cr1 72.36(12)
C9 C8 Cr1 69.96(12)
C7 C8 Cr1 120.71(13)
C10 C9 C8 108.9(2)
C10 C9 Cr1 71.57(13)
C8 C9 Cr1 71.09(11)
C10 C9 H9 125.6
C8 C9 H9 125.6
Cr1 C9 H9 123.4
C9 C10 C11 107.6(2)
C9 C10 Cr1 70.51(12)
C11 C10 Cr1 71.73(13)
C9 C10 H10 126.2
C11 C10 H10 126.2
Cr1 C10 H10 123.2
C12 C11 C10 108.0(2)
C12 C11 Cr1 71.85(13)
C10 C11 Cr1 69.93(12)
C12 C11 H11 126.0
C10 C11 H11 126.0
Cr1 C11 H11 123.8
C11 C12 C8 109.2(2)
C11 C12 Cr1 70.89(13)
C8 C12 Cr1 69.69(11)
C11 C12 H12 125.4
C8 C12 H12 125.4
Cr1 C12 H12 125.6
C7 C13 H13A 109.5
C7 C13 H13B 109.5
H13A C13 H13B 109.5
C7 C13 H13C 109.5
H13A C13 H13C 109.5
H13B C13 H13C 109.5
C7 C14 H14A 109.5
C7 C14 H14B 109.5
H14A C14 H14B 109.5
C7 C14 H14C 109.5
H14A C14 H14C 109.5
H14B C14 H14C 109.5
C6 C15 H15A 109.5
C6 C15 H15B 109.5
H15A C15 H15B 109.5
C6 C15 H15C 109.5
H15A C15 H15C 109.5
H15B C15 H15C 109.5
C6 C16 H16A 109.5
C6 C16 H16B 109.5
H16A C16 H16B 109.5
C6 C16 H16C 109.5
H16A C16 H16C 109.5
H16B C16 H16C 109.5
O17 C17 Cr1 178.9(2)
C30 B1 C18 115.23(19)
C30 B1 C24 110.5(2)
C18 B1 C24 112.0(2)
C30 B1 H1A 106.1
C18 B1 H1A 106.1
C24 B1 H1A 106.1
C23 C18 C19 113.1(2)
C23 C18 B1 119.2(2)
C19 C18 B1 127.6(2)
F19 C19 C20 115.8(3)
F19 C19 C18 120.6(2)
C20 C19 C18 123.6(3)
F20 C20 C21 117.2(5)
F20 C20 C19 122.4(4)
C21 C20 C19 120.4(3)
F21 C21 C22 120.5(3)
F21 C21 C20 120.5(4)
C22 C21 C20 118.9(3)
F22 C22 C21 120.5(4)
F22 C22 C23 120.1(4)
C21 C22 C23 119.4(3)
F23 C23 C18 119.2(2)
F23 C23 C22 116.2(3)
C18 C23 C22 124.6(2)
C19B C18B C23B 113.1(12)
C19B C18B B1B 118.9(11)
C23B C18B B1B 127.3(11)
C18B C19B F19B 119.6(13)
C18B C19B C20B 130.4(13)
F19B C19B C20B 110.1(12)
C21B C20B F20B 141.4(15)
C21B C20B C19B 113.1(14)
F20B C20B C19B 105.4(13)
F21B C21B C20B 122.7(14)
F21B C21B C22B 115.3(13)
C20B C21B C22B 122.0(14)
C21B C22B F22B 122.4(13)
C21B C22B C23B 119.0(13)
F22B C22B C23B 118.6(13)
F23B C23B C18B 121.7(12)
F23B C23B C22B 116.0(12)
C18B C23B C22B 122.3(12)
C29 C24 C25 114.1(3)
C29 C24 B1 120.9(3)
C25 C24 B1 124.9(2)
F25 C25 C26 115.7(3)
F25 C25 C24 120.3(2)
C26 C25 C24 124.0(3)
F26 C26 C27 120.2(4)
F26 C26 C25 120.0(4)
C27 C26 C25 119.8(4)
F27 C27 C28 121.2(6)
F27 C27 C26 120.2(6)
C28 C27 C26 118.6(4)
C27 C28 F28 120.5(5)
C27 C28 C29 120.5(4)
F28 C28 C29 119.0(5)
F29 C29 C24 120.4(4)
F29 C29 C28 116.6(4)
C24 C29 C28 123.0(4)
C24B B1B C18B 116.6(12)
C24B B1B C30B 109.6(12)
C18B B1B C30B 112.4(11)
C24B B1B H1B 105.8
C18B B1B H1B 105.8
C30B B1B H1B 105.8
C29B C24B C25B 113.9(11)
C29B C24B B1B 123.4(12)
C25B C24B B1B 122.1(11)
F25B C25B C26B 114.5(12)
F25B C25B C24B 120.9(12)
C26B C25B C24B 124.6(11)
F26B C26B C25B 130.4(13)
F26B C26B C27B 111.1(12)
C25B C26B C27B 118.4(12)
C28B C27B C26B 121.6(12)
C28B C27B F27B 116.3(12)
C26B C27B F27B 122.2(12)
F28B C28B C27B 122.3(12)
F28B C28B C29B 120.7(11)
C27B C28B C29B 116.9(11)
F29B C29B C24B 121.3(13)
F29B C29B C28B 114.2(12)
C24B C29B C28B 124.2(12)
C35 C30 C31 113.1(2)
C35 C30 B1 121.6(2)
C31 C30 B1 125.2(2)
F31 C31 C32 115.1(3)
F31 C31 C30 120.0(3)
C32 C31 C30 124.8(3)
F32 C32 C33 118.3(3)
F32 C32 C31 122.4(3)
C33 C32 C31 119.3(3)
F33 C33 C32 121.4(3)
F33 C33 C34 119.3(3)
C32 C33 C34 119.3(2)
F34 C34 C33 120.2(3)
F34 C34 C35 120.4(3)
C33 C34 C35 119.5(2)
F35 C35 C30 119.9(3)
F35 C35 C34 116.1(2)
C30 C35 C34 124.0(2)
C35B C30B C31B 114.4(12)
C35B C30B B1B 123.7(13)
C31B C30B B1B 121.7(13)
C32B C31B F31B 119.5(13)
C32B C31B C30B 123.8(13)
F31B C31B C30B 116.7(13)
F32B C32B C33B 121.8(14)
F32B C32B C31B 118.2(14)
C33B C32B C31B 120.0(12)
F33B C33B C34B 121.8(14)
F33B C33B C32B 119.1(14)
C34B C33B C32B 119.0(11)
C33B C34B F34B 119.2(13)
C33B C34B C35B 119.7(11)
F34B C34B C35B 121.0(13)
C30B C35B F35B 122.1(13)
C30B C35B C34B 122.9(11)
F35B C35B C34B 114.9(12)

loop_
_geom_bond_atom_site_label_1
_geom_bond_atom_site_label_2
_geom_bond_distance
Cr1 C17 1.878(3)
Cr1 C9 2.155(2)
Cr1 C10 2.169(2)
Cr1 C8 2.170(2)
Cr1 C3 2.173(2)
Cr1 C2 2.174(2)
Cr1 C1 2.181(2)
Cr1 C4 2.184(2)
Cr1 C5 2.187(2)
Cr1 C11 2.193(2)
Cr1 C12 2.205(2)
C1 C2 1.400(3)
C1 C5 1.434(3)
C1 H1 0.9400
C2 C3 1.441(4)
C2 H2 0.9400
C3 C4 1.403(3)
C3 H3 0.9400
C4 C5 1.433(3)
C4 H4 0.9400
C5 C6 1.527(3)
C6 C16 1.538(3)
C6 C15 1.549(3)
C6 C7 1.590(3)
C7 C8 1.529(3)
C7 C13 1.538(3)
C7 C14 1.545(3)
C8 C12 1.423(3)
C8 C9 1.442(3)
C9 C10 1.405(3)
C9 H9 0.9400
C10 C11 1.432(3)
C10 H10 0.9400
C11 C12 1.405(3)
C11 H11 0.9400
C12 H12 0.9400
C13 H13A 0.9700
C13 H13B 0.9700
C13 H13C 0.9700
C14 H14A 0.9700
C14 H14B 0.9700
C14 H14C 0.9700
C15 H15A 0.9700
C15 H15B 0.9700
C15 H15C 0.9700
C16 H16A 0.9700
C16 H16B 0.9700
C16 H16C 0.9700
C17 O17 1.149(3)
B1 C30 1.635(3)
B1 C18 1.637(3)
B1 C24 1.643(4)
B1 H1A 0.9900
C18 C23 1.389(3)
C18 C19 1.391(3)
C19 F19 1.358(3)
C19 C20 1.384(5)
C20 F20 1.348(4)
C20 C21 1.371(5)
C21 F21 1.345(4)
C21 C22 1.360(6)
C22 F22 1.348(3)
C22 C23 1.389(5)
C23 F23 1.360(3)
C18B C19B 1.344(13)
C18B C23B 1.372(13)
C18B B1B 1.65(2)
C19B F19B 1.359(13)
C19B C20B 1.387(14)
C20B C21B 1.372(14)
C20B F20B 1.378(14)
C21B F21B 1.369(14)
C21B C22B 1.380(14)
C22B F22B 1.385(14)
C22B C23B 1.402(14)
C23B F23B 1.368(13)
C24 C29 1.376(5)
C24 C25 1.388(4)
C25 F25 1.349(4)
C25 C26 1.385(4)
C26 F26 1.360(5)
C26 C27 1.379(7)
C27 F27 1.339(4)
C27 C28 1.350(7)
C28 F28 1.351(5)
C28 C29 1.412(7)
C29 F29 1.350(4)
B1B C24B 1.639(15)
B1B C30B 1.66(2)
B1B H1B 0.9900
C24B C29B 1.377(13)
C24B C25B 1.379(13)
C25B F25B 1.349(13)
C25B C26B 1.367(14)
C26B F26B 1.318(14)
C26B C27B 1.374(14)
C27B C28B 1.355(13)
C27B F27B 1.380(13)
C28B F28B 1.353(12)
C28B C29B 1.416(14)
C29B F29B 1.377(13)
C30 C35 1.388(4)
C30 C31 1.391(4)
C31 F31 1.354(3)
C31 C32 1.377(4)
C32 F32 1.343(3)
C32 C33 1.370(4)
C33 F33 1.345(3)
C33 C34 1.372(4)
C34 F34 1.347(3)
C34 C35 1.391(4)
C35 F35 1.350(3)
C30B C35B 1.362(13)
C30B C31B 1.385(13)
C31B C32B 1.362(14)
C31B F31B 1.362(13)
C32B F32B 1.353(14)
C32B C33B 1.360(13)
C33B F33B 1.346(13)
C33B C34B 1.352(13)
C34B F34B 1.359(13)
C34B C35B 1.401(13)
C35B F35B 1.370(12)

loop_
_geom_torsion_atom_site_label_1
_geom_torsion_atom_site_label_2
_geom_torsion_atom_site_label_3
_geom_torsion_atom_site_label_4
_geom_torsion
C17 Cr1 C1 C2 -26.72(17)
C9 Cr1 C1 C2 -153.49(14)
C10 Cr1 C1 C2 -125.81(15)
C8 Cr1 C1 C2 168.05(14)
C3 Cr1 C1 C2 38.29(15)
C4 Cr1 C1 C2 80.41(15)
C5 Cr1 C1 C2 118.8(2)
C11 Cr1 C1 C2 -146.9(2)
C12 Cr1 C1 C2 153.42(15)
C17 Cr1 C1 C5 -145.51(14)
C9 Cr1 C1 C5 87.72(13)
C10 Cr1 C1 C5 115.40(14)
C8 Cr1 C1 C5 49.26(14)
C3 Cr1 C1 C5 -80.50(14)
C2 Cr1 C1 C5 -118.8(2)
C4 Cr1 C1 C5 -38.38(13)
C11 Cr1 C1 C5 94.3(2)
C12 Cr1 C1 C5 34.62(19)
C5 C1 C2 C3 -0.4(3)
Cr1 C1 C2 C3 -61.63(17)
C5 C1 C2 Cr1 61.20(15)
C17 Cr1 C2 C1 155.55(16)
C9 Cr1 C2 C1 33.03(17)
C10 Cr1 C2 C1 81.63(18)
C8 Cr1 C2 C1 -17.1(2)
C3 Cr1 C2 C1 -117.4(2)
C4 Cr1 C2 C1 -80.13(15)
C5 Cr1 C2 C1 -37.25(13)
C11 Cr1 C2 C1 141.1(3)
C12 Cr1 C2 C1 -78.7(3)
C17 Cr1 C2 C3 -87.04(17)
C9 Cr1 C2 C3 150.44(15)
C10 Cr1 C2 C3 -160.96(15)
C8 Cr1 C2 C3 100.28(18)
C1 Cr1 C2 C3 117.4(2)
C4 Cr1 C2 C3 37.28(15)
C5 Cr1 C2 C3 80.16(16)
C11 Cr1 C2 C3 -101.5(3)
C12 Cr1 C2 C3 38.7(4)
C1 C2 C3 C4 -0.2(3)
Cr1 C2 C3 C4 -62.45(17)
C1 C2 C3 Cr1 62.21(16)
C17 Cr1 C3 C4 -156.49(16)
C9 Cr1 C3 C4 53.0(3)
C10 Cr1 C3 C4 -173.5(3)
C8 Cr1 C3 C4 -0.4(2)
C2 Cr1 C3 C4 117.1(2)
C1 Cr1 C3 C4 80.01(15)
C5 Cr1 C3 C4 37.11(13)
C11 Cr1 C3 C4 -96.58(19)
C12 Cr1 C3 C4 -48.64(19)
C17 Cr1 C3 C2 86.40(16)
C9 Cr1 C3 C2 -64.1(3)
C10 Cr1 C3 C2 69.4(4)
C8 Cr1 C3 C2 -117.48(15)
C1 Cr1 C3 C2 -37.10(15)
C4 Cr1 C3 C2 -117.1(2)
C5 Cr1 C3 C2 -80.01(16)
C11 Cr1 C3 C2 146.31(16)
C12 Cr1 C3 C2 -165.75(14)
C2 C3 C4 C5 0.8(3)
Cr1 C3 C4 C5 -61.00(15)
C2 C3 C4 Cr1 61.81(17)
C17 Cr1 C4 C3 25.81(18)
C9 Cr1 C4 C3 -154.74(15)
C10 Cr1 C4 C3 175.9(2)
C8 Cr1 C4 C3 179.71(15)
C2 Cr1 C4 C3 -38.45(15)
C1 Cr1 C4 C3 -80.55(16)
C5 Cr1 C4 C3 -119.0(2)
C11 Cr1 C4 C3 123.26(17)
C12 Cr1 C4 C3 142.01(15)
C17 Cr1 C4 C5 144.79(13)
C9 Cr1 C4 C5 -35.77(16)
C10 Cr1 C4 C5 -65.1(3)
C8 Cr1 C4 C5 -61.31(13)
C3 Cr1 C4 C5 119.0(2)
C2 Cr1 C4 C5 80.53(14)
C1 Cr1 C4 C5 38.43(12)
C11 Cr1 C4 C5 -117.76(14)
C12 Cr1 C4 C5 -99.01(13)
C3 C4 C5 C1 -1.1(2)
Cr1 C4 C5 C1 -61.97(14)
C3 C4 C5 C6 175.4(2)
Cr1 C4 C5 C6 114.5(2)
C3 C4 C5 Cr1 60.90(17)
C2 C1 C5 C4 0.9(2)
Cr1 C1 C5 C4 62.06(14)
C2 C1 C5 C6 -175.66(19)
Cr1 C1 C5 C6 -114.52(19)
C2 C1 C5 Cr1 -61.14(16)
C17 Cr1 C5 C4 -58.8(2)
C9 Cr1 C5 C4 150.63(13)
C10 Cr1 C5 C4 152.85(13)
C8 Cr1 C5 C4 114.56(13)
C3 Cr1 C5 C4 -36.41(13)
C2 Cr1 C5 C4 -79.75(14)
C1 Cr1 C5 C4 -116.23(18)
C11 Cr1 C5 C4 101.14(16)
C12 Cr1 C5 C4 87.76(14)
C17 Cr1 C5 C1 57.5(2)
C9 Cr1 C5 C1 -93.15(14)
C10 Cr1 C5 C1 -90.92(16)
C8 Cr1 C5 C1 -129.21(14)
C3 Cr1 C5 C1 79.82(15)
C2 Cr1 C5 C1 36.48(14)
C4 Cr1 C5 C1 116.23(18)
C11 Cr1 C5 C1 -142.63(15)
C12 Cr1 C5 C1 -156.01(14)
C17 Cr1 C5 C6 178.52(16)
C9 Cr1 C5 C6 27.91(16)
C10 Cr1 C5 C6 30.1(2)
C8 Cr1 C5 C6 -8.15(15)
C3 Cr1 C5 C6 -159.13(18)
C2 Cr1 C5 C6 157.53(18)
C1 Cr1 C5 C6 121.1(2)
C4 Cr1 C5 C6 -122.7(2)
C11 Cr1 C5 C6 -21.6(2)
C12 Cr1 C5 C6 -34.96(17)
C4 C5 C6 C16 173.4(2)
C1 C5 C6 C16 -10.8(3)
Cr1 C5 C6 C16 -98.21(18)
C4 C5 C6 C15 57.7(3)
C1 C5 C6 C15 -126.5(2)
Cr1 C5 C6 C15 146.07(15)
C4 C5 C6 C7 -64.5(3)
C1 C5 C6 C7 111.4(2)
Cr1 C5 C6 C7 23.9(2)
C5 C6 C7 C8 -29.7(2)
C16 C6 C7 C8 90.2(2)
C15 C6 C7 C8 -149.4(2)
C5 C6 C7 C13 90.3(2)
C16 C6 C7 C13 -149.8(2)
C15 C6 C7 C13 -29.4(3)
C5 C6 C7 C14 -149.28(18)
C16 C6 C7 C14 -29.4(2)
C15 C6 C7 C14 91.0(2)
C13 C7 C8 C12 -5.0(3)
C14 C7 C8 C12 -120.5(2)
C6 C7 C8 C12 117.0(2)
C13 C7 C8 C9 177.8(2)
C14 C7 C8 C9 62.2(3)
C6 C7 C8 C9 -60.2(3)
C13 C7 C8 Cr1 -95.07(18)
C14 C7 C8 Cr1 149.35(16)
C6 C7 C8 Cr1 26.9(2)
C17 Cr1 C8 C12 39.2(2)
C9 Cr1 C8 C12 115.36(18)
C10 Cr1 C8 C12 78.56(15)
C3 Cr1 C8 C12 -99.55(16)
C2 Cr1 C8 C12 -152.78(15)
C1 Cr1 C8 C12 -163.26(14)
C4 Cr1 C8 C12 -99.77(14)
C5 Cr1 C8 C12 -134.09(14)
C11 Cr1 C8 C12 35.78(14)
C17 Cr1 C8 C9 -76.17(19)
C10 Cr1 C8 C9 -36.80(13)
C3 Cr1 C8 C9 145.09(14)
C2 Cr1 C8 C9 91.86(16)
C1 Cr1 C8 C9 81.37(13)
C4 Cr1 C8 C9 144.86(13)
C5 Cr1 C8 C9 110.55(13)
C11 Cr1 C8 C9 -79.58(14)
C12 Cr1 C8 C9 -115.36(18)
C17 Cr1 C8 C7 161.77(17)
C9 Cr1 C8 C7 -122.1(2)
C10 Cr1 C8 C7 -158.86(19)
C3 Cr1 C8 C7 23.0(2)
C2 Cr1 C8 C7 -30.2(2)
C1 Cr1 C8 C7 -40.68(17)
C4 Cr1 C8 C7 22.81(17)
C5 Cr1 C8 C7 -11.51(15)
C11 Cr1 C8 C7 158.36(19)
C12 Cr1 C8 C7 122.6(2)
C12 C8 C9 C10 -1.8(2)
C7 C8 C9 C10 175.87(19)
Cr1 C8 C9 C10 61.94(15)
C12 C8 C9 Cr1 -63.76(14)
C7 C8 C9 Cr1 113.93(19)
C17 Cr1 C9 C10 17.79(18)
C8 Cr1 C9 C10 -118.35(19)
C3 Cr1 C9 C10 162.95(19)
C2 Cr1 C9 C10 119.47(15)
C1 Cr1 C9 C10 138.87(14)
C4 Cr1 C9 C10 -161.61(13)
C5 Cr1 C9 C10 177.16(14)
C11 Cr1 C9 C10 -38.10(14)
C12 Cr1 C9 C10 -79.94(15)
C17 Cr1 C9 C8 136.15(14)
C10 Cr1 C9 C8 118.35(19)
C3 Cr1 C9 C8 -78.7(2)
C2 Cr1 C9 C8 -122.18(14)
C1 Cr1 C9 C8 -102.77(13)
C4 Cr1 C9 C8 -43.26(16)
C5 Cr1 C9 C8 -64.49(12)
C11 Cr1 C9 C8 80.25(14)
C12 Cr1 C9 C8 38.42(12)
C8 C9 C10 C11 0.9(2)
Cr1 C9 C10 C11 62.54(16)
C8 C9 C10 Cr1 -61.63(14)
C17 Cr1 C10 C9 -164.90(15)
C8 Cr1 C10 C9 37.79(13)
C3 Cr1 C10 C9 -148.1(4)
C2 Cr1 C10 C9 -92.87(17)
C1 Cr1 C10 C9 -49.05(16)
C4 Cr1 C10 C9 42.0(3)
C5 Cr1 C10 C9 -3.62(18)
C11 Cr1 C10 C9 117.0(2)
C12 Cr1 C10 C9 80.21(15)
C17 Cr1 C10 C11 78.06(15)
C9 Cr1 C10 C11 -117.0(2)
C8 Cr1 C10 C11 -79.24(15)
C3 Cr1 C10 C11 94.9(4)
C2 Cr1 C10 C11 150.09(15)
C1 Cr1 C10 C11 -166.09(13)
C4 Cr1 C10 C11 -75.0(3)
C5 Cr1 C10 C11 -120.65(14)
C12 Cr1 C10 C11 -36.83(14)
C9 C10 C11 C12 0.4(3)
Cr1 C10 C11 C12 62.12(17)
C9 C10 C11 Cr1 -61.75(15)
C17 Cr1 C11 C12 145.68(17)
C9 Cr1 C11 C12 -80.11(16)
C10 Cr1 C11 C12 -117.8(2)
C8 Cr1 C11 C12 -36.43(14)
C3 Cr1 C11 C12 85.2(2)
C2 Cr1 C11 C12 160.3(2)
C1 Cr1 C11 C12 -87.4(3)
C4 Cr1 C11 C12 31.7(2)
C5 Cr1 C11 C12 -22.0(2)
C17 Cr1 C11 C10 -96.52(15)
C9 Cr1 C11 C10 37.70(13)
C8 Cr1 C11 C10 81.38(14)
C3 Cr1 C11 C10 -157.02(15)
C2 Cr1 C11 C10 -81.9(3)
C1 Cr1 C11 C10 30.4(3)
C4 Cr1 C11 C10 149.54(14)
C5 Cr1 C11 C10 95.81(17)
C12 Cr1 C11 C10 117.8(2)
C10 C11 C12 C8 -1.5(3)
Cr1 C11 C12 C8 59.36(15)
C10 C11 C12 Cr1 -60.90(16)
C9 C8 C12 C11 2.1(2)
C7 C8 C12 C11 -175.6(2)
Cr1 C8 C12 C11 -60.10(17)
C9 C8 C12 Cr1 62.15(14)
C7 C8 C12 Cr1 -115.55(19)
C17 Cr1 C12 C11 -36.02(18)
C9 Cr1 C12 C11 80.52(16)
C10 Cr1 C12 C11 37.88(15)
C8 Cr1 C12 C11 120.0(2)
C3 Cr1 C12 C11 -128.91(16)
C2 Cr1 C12 C11 -157.7(3)
C1 Cr1 C12 C11 143.85(15)
C4 Cr1 C12 C11 -156.41(15)
C5 Cr1 C12 C11 164.94(15)
C17 Cr1 C12 C8 -155.98(13)
C9 Cr1 C12 C8 -39.44(12)
C10 Cr1 C12 C8 -82.08(14)
C3 Cr1 C12 C8 111.13(15)
C2 Cr1 C12 C8 82.3(3)
C1 Cr1 C12 C8 23.89(19)
C4 Cr1 C12 C8 83.63(14)
C5 Cr1 C12 C8 44.97(14)
C11 Cr1 C12 C8 -120.0(2)
C30 B1 C18 C23 -165.9(2)
C24 B1 C18 C23 66.7(3)
C30 B1 C18 C19 10.2(3)
C24 B1 C18 C19 -117.3(2)
C23 C18 C19 F19 -177.2(3)
B1 C18 C19 F19 6.6(3)
C23 C18 C19 C20 0.5(2)
B1 C18 C19 C20 -175.8(2)
F19 C19 C20 F20 -4.2(3)
C18 C19 C20 F20 178.0(3)
F19 C19 C20 C21 177.4(3)
C18 C19 C20 C21 -0.4(3)
F20 C20 C21 F21 0.9(5)
C19 C20 C21 F21 179.4(3)
F20 C20 C21 C22 -178.3(3)
C19 C20 C21 C22 0.1(5)
F21 C21 C22 F22 0.4(6)
C20 C21 C22 F22 179.6(3)
F21 C21 C22 C23 -179.3(3)
C20 C21 C22 C23 -0.1(5)
C19 C18 C23 F23 179.5(2)
B1 C18 C23 F23 -3.9(4)
C19 C18 C23 C22 -0.4(4)
B1 C18 C23 C22 176.2(3)
F22 C22 C23 F23 0.7(4)
C21 C22 C23 F23 -179.7(3)
F22 C22 C23 C18 -179.5(3)
C21 C22 C23 C18 0.2(5)
C23B C18B C19B F19B 178.3(9)
B1B C18B C19B F19B -10.8(10)
C23B C18B C19B C20B 0.6(6)
B1B C18B C19B C20B 171.6(10)
C18B C19B C20B C21B 0.1(7)
F19B C19B C20B C21B -177.8(9)
C18B C19B C20B F20B -176.9(6)
F19B C19B C20B F20B 5.3(7)
F20B C20B C21B F21B -5(2)
C19B C20B C21B F21B 179.3(11)
F20B C20B C21B C22B 175.3(12)
C19B C20B C21B C22B 0.0(16)
F21B C21B C22B F22B 0(2)
C20B C21B C22B F22B 179.0(12)
F21B C21B C22B C23B 179.9(13)
C20B C21B C22B C23B -1(2)
C19B C18B C23B F23B 179.0(9)
B1B C18B C23B F23B 9.0(18)
C19B C18B C23B C22B -1.3(14)
B1B C18B C23B C22B -171.4(14)
C21B C22B C23B F23B -178.9(13)
F22B C22B C23B F23B 1.3(19)
C21B C22B C23B C18B 1(2)
F22B C22B C23B C18B -178.3(11)
C30 B1 C24 C29 82.8(3)
C18 B1 C24 C29 -147.3(3)
C30 B1 C24 C25 -95.7(3)
C18 B1 C24 C25 34.3(3)
C29 C24 C25 F25 -178.5(3)
B1 C24 C25 F25 0.1(4)
C29 C24 C25 C26 -0.8(4)
B1 C24 C25 C26 177.8(3)
F25 C25 C26 F26 0.4(4)
C24 C25 C26 F26 -177.4(3)
F25 C25 C26 C27 178.6(4)
C24 C25 C26 C27 0.8(6)
F26 C26 C27 F27 -0.8(8)
C25 C26 C27 F27 -179.0(4)
F26 C26 C27 C28 178.8(4)
C25 C26 C27 C28 0.6(8)
F27 C27 C28 F28 -0.6(8)
C26 C27 C28 F28 179.8(4)
F27 C27 C28 C29 177.7(5)
C26 C27 C28 C29 -1.9(8)
C25 C24 C29 F29 179.2(3)
B1 C24 C29 F29 0.6(5)
C25 C24 C29 C28 -0.6(5)
B1 C24 C29 C28 -179.2(3)
C27 C28 C29 F29 -177.9(5)
F28 C28 C29 F29 0.5(5)
C27 C28 C29 C24 2.0(7)
F28 C28 C29 C24 -179.7(3)
C19B C18B B1B C24B -165.1(9)
C23B C18B B1B C24B 4.4(18)
C19B C18B B1B C30B 67.1(13)
C23B C18B B1B C30B -123.4(12)
C18B B1B C24B C29B -87(3)
C30B B1B C24B C29B 42(3)
C18B B1B C24B C25B 102.1(19)
C30B B1B C24B C25B -128.8(17)
C29B C24B C25B F25B 177(2)
B1B C24B C25B F25B -11(3)
C29B C24B C25B C26B 0(4)
B1B C24B C25B C26B 172(2)
F25B C25B C26B F26B 3(5)
C24B C25B C26B F26B 180(3)
F25B C25B C26B C27B 178(3)
C24B C25B C26B C27B -5(5)
F26B C26B C27B C28B 180(2)
C25B C26B C27B C28B 4(5)
F26B C26B C27B F27B 0(4)
C25B C26B C27B F27B -176(2)
C26B C27B C28B F28B 179(3)
F27B C27B C28B F28B -1(3)
C26B C27B C28B C29B 2(4)
F27B C27B C28B C29B -178(2)
C25B C24B C29B F29B 179(3)
B1B C24B C29B F29B 7(5)
C25B C24B C29B C28B 6(5)
B1B C24B C29B C28B -166(3)
F28B C28B C29B F29B 2(4)
C27B C28B C29B F29B 179(2)
F28B C28B C29B C24B 176(3)
C27B C28B C29B C24B -7(5)
C18 B1 C30 C35 91.0(3)
C24 B1 C30 C35 -140.7(2)
C18 B1 C30 C31 -93.0(3)
C24 B1 C30 C31 35.2(3)
C35 C30 C31 F31 -177.0(2)
B1 C30 C31 F31 6.7(4)
C35 C30 C31 C32 1.5(4)
B1 C30 C31 C32 -174.8(3)
F31 C31 C32 F32 -2.5(5)
C30 C31 C32 F32 178.9(3)
F31 C31 C32 C33 177.6(3)
C30 C31 C32 C33 -1.0(5)
F32 C32 C33 F33 1.5(4)
C31 C32 C33 F33 -178.6(3)
F32 C32 C33 C34 -179.3(3)
C31 C32 C33 C34 0.6(5)
F33 C33 C34 F34 -0.4(4)
C32 C33 C34 F34 -179.6(3)
F33 C33 C34 C35 178.4(2)
C32 C33 C34 C35 -0.8(4)
C31 C30 C35 F35 178.4(2)
B1 C30 C35 F35 -5.2(4)
C31 C30 C35 C34 -1.7(4)
B1 C30 C35 C34 174.7(2)
F34 C34 C35 F35 0.2(4)
C33 C34 C35 F35 -178.6(2)
F34 C34 C35 C30 -179.8(2)
C33 C34 C35 C30 1.4(4)
C24B B1B C30B C35B -102.6(18)
C18B B1B C30B C35B 29(2)
C24B B1B C30B C31B 83(2)
C18B B1B C30B C31B -145.8(19)
C35B C30B C31B C32B 0(4)
B1B C30B C31B C32B 175(2)
C35B C30B C31B F31B 178.1(18)
B1B C30B C31B F31B -7(3)
F31B C31B C32B F32B 1(4)
C30B C31B C32B F32B 179(2)
F31B C31B C32B C33B -178(2)
C30B C31B C32B C33B 0(4)
F32B C32B C33B F33B 4(3)
C31B C32B C33B F33B -176(2)
F32B C32B C33B C34B -178(2)
C31B C32B C33B C34B 1(4)
F33B C33B C34B F34B -3(3)
C32B C33B C34B F34B 179.1(19)
F33B C33B C34B C35B 175.6(17)
C32B C33B C34B C35B -2(3)
C31B C30B C35B F35B 179.6(19)
B1B C30B C35B F35B 5(3)
C31B C30B C35B C34B -1(3)
B1B C30B C35B C34B -175.6(15)
C33B C34B C35B C30B 2(3)
F34B C34B C35B C30B -179.2(17)
C33B C34B C35B F35B -178.5(17)
F34B C34B C35B F35B 1(2)
